data_2207002
loop_
_publ_author_name
'Deveci, \"Ozlem'
'I\,s\?ik, \,Samil  '
'Albayrak, \,Ci\<gdem'
'A\(gar, Erbil'

_publ_section_title
;
 2-Acetyl-4-(4-ethoxyphenyldiazenyl)phenol
;
_journal_coeditor_code LH6476
_journal_issue 10
_journal_name_full 'Acta Crystallographica Section E'
_journal_page_first o3226
_journal_page_last o3227
_journal_paper_doi 10.1107/S1600536805028072
_journal_volume 61
_journal_year 2005
_chemical_formula_iupac 'C16 H16 N2 O3'
_chemical_formula_moiety 'C16 H16 N2 O3'
_chemical_formula_sum 'C16 H16 N2 O3'
_chemical_formula_weight 284.31
_chemical_name_systematic
;
2-Acetyl-4-(4-ethoxyphenyldiazenyl)phenol
;
_space_group_IT_number 61
_symmetry_cell_setting orthorhombic
_symmetry_space_group_name_Hall '-P 2ac 2ab'
_symmetry_space_group_name_H-M 'P b c a'
_atom_sites_solution_hydrogens geom
_atom_sites_solution_primary direct
_atom_sites_solution_secondary difmap
_cell_angle_alpha 90.00
_cell_angle_beta 90.00
_cell_angle_gamma 90.00
_cell_formula_units_Z 8
_cell_length_a 7.2099(5)
_cell_length_b 13.6448(9)
_cell_length_c 29.631(3)
_cell_measurement_reflns_used 13929
_cell_measurement_temperature 296
_cell_measurement_theta_max 27.89
_cell_measurement_theta_min 2.75
_cell_volume 2915.0(4)
_computing_cell_refinement X-AREA
_computing_data_collection 'X-AREA (Stoe & Cie, 2002)'
_computing_data_reduction 'X-RED (Stoe & Cie, 2002)'
_computing_molecular_graphics 'ORTEP-3 for Windows (Farrugia, 1997)'
_computing_publication_material 'WinGX (Farrugia, 1999)'
_computing_structure_refinement 'SHELXL97 (Sheldrick, 1997)'
_computing_structure_solution 'SHELXS97 (Sheldrick, 1997)'
_diffrn_ambient_temperature 296
_diffrn_detector_area_resol_mean 6.67
_diffrn_measured_fraction_theta_full 1.000
_diffrn_measured_fraction_theta_max 1.000
_diffrn_measurement_device_type 'Stoe IPDS-2'
_diffrn_measurement_method \w
_diffrn_radiation_monochromator 'plane graphite'
_diffrn_radiation_source 'fine-focus sealed tube'
_diffrn_radiation_type MoK\a
_diffrn_radiation_wavelength 0.71073
_diffrn_reflns_av_R_equivalents 0.1105
_diffrn_reflns_av_sigmaI/netI 0.0581
_diffrn_reflns_limit_h_max 8
_diffrn_reflns_limit_h_min -8
_diffrn_reflns_limit_k_max 16
_diffrn_reflns_limit_k_min -16
_diffrn_reflns_limit_l_max 36
_diffrn_reflns_limit_l_min -36
_diffrn_reflns_number 19031
_diffrn_reflns_theta_full 26.00
_diffrn_reflns_theta_max 26.00
_diffrn_reflns_theta_min 2.75
_exptl_absorpt_coefficient_mu 0.091
_exptl_absorpt_correction_T_max 0.9937
_exptl_absorpt_correction_T_min 0.9506
_exptl_absorpt_correction_type integration
_exptl_absorpt_process_details '(X-RED32; Stoe & Cie, 2002)'
_exptl_crystal_colour brown
_exptl_crystal_density_diffrn 1.296
_exptl_crystal_density_method 'not measured'
_exptl_crystal_description plate
_exptl_crystal_F_000 1200
_exptl_crystal_size_max 0.800
_exptl_crystal_size_mid 0.387
_exptl_crystal_size_min 0.060
_refine_diff_density_max 0.115
_refine_diff_density_min -0.197
_refine_ls_extinction_method none
_refine_ls_goodness_of_fit_ref 0.885
_refine_ls_hydrogen_treatment constr
_refine_ls_matrix_type full
_refine_ls_number_parameters 190
_refine_ls_number_reflns 2864
_refine_ls_number_restraints 0
_refine_ls_restrained_S_all 0.885
_refine_ls_R_factor_all 0.1385
_refine_ls_R_factor_gt 0.0534
_refine_ls_shift/su_max 0.000
_refine_ls_shift/su_mean 0.000
_refine_ls_structure_factor_coef Fsqd
_refine_ls_weighting_details 'calc w = 1/[\s^2^(Fo^2^)+(0.0811P)^2^] where P = (Fo^2^+2Fc^2^)/3'
_refine_ls_weighting_scheme calc
_refine_ls_wR_factor_gt 0.1357
_refine_ls_wR_factor_ref 0.1726
_reflns_number_gt 1211
_reflns_number_total 2864
_reflns_threshold_expression I>2\s(I)
_cod_data_source_file lh6476.cif
_cod_data_source_block I
_cod_database_code 2207002
_cod_database_fobs_code 2207002

loop_
_symmetry_equiv_pos_as_xyz
'x, y, z'
'-x+1/2, -y, z+1/2'
'x+1/2, -y+1/2, -z'
'-x, y+1/2, -z+1/2'
'-x, -y, -z'
'x-1/2, y, -z-1/2'
'-x-1/2, y-1/2, z'
'x, -y-1/2, z-1/2'

loop_
_atom_site_label
_atom_site_fract_x
_atom_site_fract_y
_atom_site_fract_z
_atom_site_U_iso_or_equiv
_atom_site_adp_type
_atom_site_calc_flag
_atom_site_refinement_flags
_atom_site_occupancy
_atom_site_type_symbol
C1 0.8272(4) -0.0347(2) 0.59115(10) 0.0524(8) Uani d . 1 C
C2 0.8452(5) -0.1316(2) 0.60473(10) 0.0577(8) Uani d . 1 C
H2 0.8596 -0.1465 0.6352 0.069 Uiso calc R 1 H
C3 0.8417(5) -0.2051(2) 0.57334(10) 0.0600(8) Uani d . 1 C
H3 0.8535 -0.2699 0.5826 0.072 Uiso calc R 1 H
C4 0.8206(4) -0.1839(2) 0.52728(10) 0.0555(8) Uani d . 1 C
C5 0.8014(5) -0.0876(2) 0.51366(10) 0.0622(9) Uani d . 1 C
H5 0.7854 -0.0725 0.4833 0.075 Uiso calc R 1 H
C6 0.8061(4) -0.0137(2) 0.54582(11) 0.0602(9) Uani d . 1 C
H6 0.7949 0.0512 0.5367 0.072 Uiso calc R 1 H
C7 0.8510(4) 0.1033(2) 0.69271(10) 0.0547(8) Uani d . 1 C
C8 0.8666(5) 0.2011(2) 0.67913(12) 0.0650(9) Uani d . 1 C
H8 0.8730 0.2168 0.6486 0.078 Uiso calc R 1 H
C9 0.8724(5) 0.2737(2) 0.71116(12) 0.0709(10) Uani d . 1 C
H9 0.8807 0.3389 0.7022 0.085 Uiso calc R 1 H
C10 0.8660(5) 0.2509(2) 0.75649(12) 0.0641(9) Uani d . 1 C
C11 0.8538(5) 0.1538(2) 0.77104(10) 0.0566(8) Uani d . 1 C
C12 0.8463(5) 0.0806(2) 0.73799(10) 0.0552(8) Uani d . 1 C
H12 0.8380 0.0153 0.7468 0.066 Uiso calc R 1 H
C13 0.8508(5) 0.1304(3) 0.81956(12) 0.0659(9) Uani d . 1 C
C14 0.8396(6) 0.0269(3) 0.83615(11) 0.0765(11) Uani d . 1 C
H14A 0.8393 0.0265 0.8685 0.115 Uiso calc R 1 H
H14B 0.9448 -0.0094 0.8253 0.115 Uiso calc R 1 H
H14C 0.7277 -0.0029 0.8252 0.115 Uiso calc R 1 H
C15 0.8229(5) -0.2471(2) 0.45200(11) 0.0672(9) Uani d . 1 C
H15A 0.9296 -0.2081 0.4433 0.081 Uiso calc R 1 H
H15B 0.7113 -0.2126 0.4429 0.081 Uiso calc R 1 H
C16 0.8310(5) -0.3467(2) 0.42971(12) 0.0752(10) Uani d . 1 C
H16A 0.8313 -0.3389 0.3975 0.113 Uiso calc R 1 H
H16B 0.7248 -0.3846 0.4386 0.113 Uiso calc R 1 H
H16C 0.9420 -0.3800 0.4389 0.113 Uiso calc R 1 H
N1 0.8336(4) 0.04659(17) 0.62121(8) 0.0566(7) Uani d . 1 N
N2 0.8395(4) 0.02273(18) 0.66180(8) 0.0571(7) Uani d . 1 N
O1 0.8716(4) 0.32704(17) 0.78556(9) 0.0918(9) Uani d . 1 O
H1 0.8674 0.3064 0.8115 0.138 Uiso calc R 1 H
O2 0.8579(4) 0.1976(2) 0.84779(8) 0.0922(9) Uani d . 1 O
O3 0.8226(4) -0.26316(15) 0.49955(7) 0.0669(7) Uani d . 1 O

loop_
_atom_site_aniso_label
_atom_site_aniso_U_11
_atom_site_aniso_U_22
_atom_site_aniso_U_33
_atom_site_aniso_U_12
_atom_site_aniso_U_13
_atom_site_aniso_U_23
C1 0.061(2) 0.0463(16) 0.0501(18) -0.0014(15) 0.0047(15) -0.0036(13)
C2 0.070(2) 0.0555(18) 0.0473(17) 0.0024(17) 0.0020(16) 0.0023(15)
C3 0.077(2) 0.0472(16) 0.0562(19) 0.0018(16) 0.0025(17) 0.0006(15)
C4 0.061(2) 0.0509(16) 0.0544(18) -0.0035(16) 0.0033(16) -0.0078(15)
C5 0.084(3) 0.056(2) 0.0470(17) -0.0047(18) 0.0004(17) 0.0002(15)
C6 0.077(2) 0.0474(17) 0.0566(19) -0.0048(16) 0.0048(16) 0.0035(15)
C7 0.0570(19) 0.0488(17) 0.0584(19) 0.0000(16) -0.0031(16) -0.0074(15)
C8 0.079(3) 0.0532(18) 0.063(2) -0.0004(17) -0.0065(18) 0.0007(16)
C9 0.092(3) 0.0392(16) 0.082(3) -0.0043(18) -0.009(2) -0.0015(17)
C10 0.074(2) 0.0523(18) 0.066(2) 0.0022(18) -0.0095(18) -0.0158(17)
C11 0.061(2) 0.0546(17) 0.0545(18) 0.0035(16) -0.0070(16) -0.0129(14)
C12 0.062(2) 0.0496(16) 0.0536(19) 0.0020(16) -0.0031(15) -0.0031(14)
C13 0.064(2) 0.070(2) 0.064(2) 0.0036(18) -0.0098(17) -0.0177(18)
C14 0.092(3) 0.076(2) 0.061(2) 0.004(2) -0.002(2) -0.0026(18)
C15 0.082(3) 0.066(2) 0.0532(19) -0.0043(19) 0.0007(18) -0.0079(16)
C16 0.086(3) 0.070(2) 0.070(2) 0.004(2) -0.009(2) -0.0185(18)
N1 0.0703(18) 0.0530(14) 0.0465(15) -0.0014(13) -0.0006(14) -0.0005(12)
N2 0.0680(18) 0.0501(14) 0.0532(16) 0.0002(13) 0.0000(13) -0.0046(12)
O1 0.124(2) 0.0582(14) 0.0935(19) 0.0027(16) -0.0151(17) -0.0299(14)
O2 0.127(2) 0.0839(17) 0.0655(16) -0.0004(17) -0.0070(16) -0.0253(14)
O3 0.0962(18) 0.0553(13) 0.0492(12) -0.0015(13) 0.0008(12) -0.0071(10)

loop_
_atom_type_symbol
_atom_type_description
_atom_type_scat_dispersion_real
_atom_type_scat_dispersion_imag
_atom_type_scat_source
C C 0.0033 0.0016 'International Tables Vol C Tables 4.2.6.8 and 6.1.1.4'
H H 0.0000 0.0000 'International Tables Vol C Tables 4.2.6.8 and 6.1.1.4'
N N 0.0061 0.0033 'International Tables Vol C Tables 4.2.6.8 and 6.1.1.4'
O O 0.0106 0.0060 'International Tables Vol C Tables 4.2.6.8 and 6.1.1.4'

loop_
_geom_angle_atom_site_label_1
_geom_angle_atom_site_label_2
_geom_angle_atom_site_label_3
_geom_angle
_geom_angle_publ_flag
C6 C1 C2 119.3(3) ?
C6 C1 N1 116.8(3) ?
C2 C1 N1 123.9(3) ?
C3 C2 C1 120.0(3) ?
C3 C2 H2 120.0 ?
C1 C2 H2 120.0 ?
C2 C3 C4 120.8(3) ?
C2 C3 H3 119.6 ?
C4 C3 H3 119.6 ?
O3 C4 C5 125.6(3) ?
O3 C4 C3 115.0(3) ?
C5 C4 C3 119.4(3) ?
C4 C5 C6 119.2(3) ?
C4 C5 H5 120.4 ?
C6 C5 H5 120.4 ?
C1 C6 C5 121.4(3) ?
C1 C6 H6 119.3 ?
C5 C6 H6 119.3 ?
C12 C7 C8 119.8(3) ?
C12 C7 N2 116.7(3) ?
C8 C7 N2 123.6(3) ?
C9 C8 C7 119.5(3) ?
C9 C8 H8 120.2 ?
C7 C8 H8 120.2 ?
C8 C9 C10 120.6(3) ?
C8 C9 H9 119.7 ?
C10 C9 H9 119.7 ?
O1 C10 C9 116.6(3) ?
O1 C10 C11 122.3(3) ?
C9 C10 C11 121.1(3) yes
C10 C11 C12 117.6(3) ?
C10 C11 C13 120.5(3) ?
C12 C11 C13 121.9(3) yes
C7 C12 C11 121.4(3) ?
C7 C12 H12 119.3 ?
C11 C12 H12 119.3 ?
O2 C13 C11 119.8(3) ?
O2 C13 C14 118.5(3) ?
C11 C13 C14 121.7(3) yes
C13 C14 H14A 109.5 ?
C13 C14 H14B 109.5 ?
H14A C14 H14B 109.5 ?
C13 C14 H14C 109.5 ?
H14A C14 H14C 109.5 ?
H14B C14 H14C 109.5 ?
O3 C15 C16 107.1(3) yes
O3 C15 H15A 110.3 ?
C16 C15 H15A 110.3 ?
O3 C15 H15B 110.3 ?
C16 C15 H15B 110.3 ?
H15A C15 H15B 108.6 ?
C15 C16 H16A 109.5 ?
C15 C16 H16B 109.5 ?
H16A C16 H16B 109.5 ?
C15 C16 H16C 109.5 ?
H16A C16 H16C 109.5 ?
H16B C16 H16C 109.5 ?
N2 N1 C1 113.7(2) ?
N1 N2 C7 114.7(2) ?
C10 O1 H1 109.5 ?
C4 O3 C15 118.4(2) yes

loop_
_geom_bond_atom_site_label_1
_geom_bond_atom_site_label_2
_geom_bond_distance
_geom_bond_publ_flag
C1 C6 1.382(4) yes
C1 C2 1.389(4) ?
C1 N1 1.423(4) ?
C2 C3 1.368(4) ?
C2 H2 0.9300 ?
C3 C4 1.403(4) yes
C3 H3 0.9300 ?
C4 O3 1.359(3) yes
C4 C5 1.381(4) ?
C5 C6 1.387(4) ?
C5 H5 0.9300 ?
C6 H6 0.9300 ?
C7 C12 1.377(4) yes
C7 C8 1.398(4) yes
C7 N2 1.433(4) ?
C8 C9 1.373(4) yes
C8 H8 0.9300 ?
C9 C10 1.379(5) ?
C9 H9 0.9300 ?
C10 O1 1.350(4) yes
C10 C11 1.397(4) yes
C11 C12 1.399(4) ?
C11 C13 1.473(4) ?
C12 H12 0.9300 ?
C13 O2 1.242(4) yes
C13 C14 1.497(5) ?
C14 H14A 0.9600 ?
C14 H14B 0.9600 ?
C14 H14C 0.9600 ?
C15 O3 1.426(4) ?
C15 C16 1.513(4) ?
C15 H15A 0.9700 ?
C15 H15B 0.9700 ?
C16 H16A 0.9600 ?
C16 H16B 0.9600 ?
C16 H16C 0.9600 ?
N1 N2 1.247(3) ?
O1 H1 0.8200 ?

loop_
_geom_hbond_atom_site_label_D
_geom_hbond_atom_site_label_H
_geom_hbond_atom_site_label_A
_geom_hbond_site_symmetry_A
_geom_hbond_distance_DH
_geom_hbond_distance_HA
_geom_hbond_distance_DA
_geom_hbond_angle_DHA
O1 H1 O2 . 0.82 1.83 2.555(4) 146
C14 H14C O1 7_755 0.96 2.70 3.464(4) 137
C16 H16C G1 3_455 0.96 2.75 3.617(4) 149

loop_
_geom_torsion_atom_site_label_1
_geom_torsion_atom_site_label_2
_geom_torsion_atom_site_label_3
_geom_torsion_atom_site_label_4
_geom_torsion
_geom_torsion_publ_flag
C6 C1 C2 C3 -0.1(5) ?
N1 C1 C2 C3 -178.5(3) ?
C1 C2 C3 C4 0.2(5) ?
C2 C3 C4 O3 178.9(3) ?
C2 C3 C4 C5 -0.6(5) ?
O3 C4 C5 C6 -178.5(3) ?
C3 C4 C5 C6 1.0(5) ?
C2 C1 C6 C5 0.4(5) ?
N1 C1 C6 C5 178.9(3) ?
C4 C5 C6 C1 -0.9(5) ?
C12 C7 C8 C9 -1.6(5) ?
N2 C7 C8 C9 178.5(3) ?
C7 C8 C9 C10 1.1(5) ?
C8 C9 C10 O1 -179.7(3) ?
C8 C9 C10 C11 0.1(6) ?
O1 C10 C11 C12 179.1(3) ?
C9 C10 C11 C12 -0.7(5) ?
O1 C10 C11 C13 -1.4(5) ?
C9 C10 C11 C13 178.8(3) ?
C8 C7 C12 C11 1.1(5) ?
N2 C7 C12 C11 -179.0(3) ?
C10 C11 C12 C7 0.1(5) ?
C13 C11 C12 C7 -179.4(3) ?
C10 C11 C13 O2 0.5(5) ?
C12 C11 C13 O2 179.9(3) ?
C10 C11 C13 C14 -179.4(3) ?
C12 C11 C13 C14 0.0(5) ?
C6 C1 N1 N2 175.2(3) ?
C2 C1 N1 N2 -6.4(5) ?
C1 N1 N2 C7 178.4(3) yes
C12 C7 N2 N1 176.1(3) ?
C8 C7 N2 N1 -4.0(4) ?
C5 C4 O3 C15 6.4(5) ?
C3 C4 O3 C15 -173.1(3) yes
C16 C15 O3 C4 178.4(3) ?

loop_
_cod_related_entry_id
_cod_related_entry_database
_cod_related_entry_code
1 ChemSpider 21180239
